data_7105482
loop_
_publ_author_name
'Ugolotti, Juri'
'Kehr, Gerald'
'Fr\"ohlich, Roland'
'Erker, Gerhard'

_publ_section_title
;
 Photochemical isomerisation of boryl-substituted silole derivatives.
;
_journal_issue 17
_journal_name_full 'Chemical communications (Cambridge, England)'
_journal_page_first 3016
_journal_page_last 3018
_journal_paper_doi 10.1039/b927221f
_journal_volume 46
_journal_year 2010
_chemical_formula_sum 'C24 H25 B F10 Si3'
_chemical_formula_weight 598.52
_chemical_name_systematic
;
?
;
_space_group_IT_number 15
_symmetry_cell_setting monoclinic
_symmetry_space_group_name_Hall '-C 2yc'
_symmetry_space_group_name_H-M 'C 1 2/c 1'
_atom_sites_solution_hydrogens geom
_atom_sites_solution_primary direct
_atom_sites_solution_secondary difmap
_audit_creation_method SHELXL-97
_cell_angle_alpha 90.00
_cell_angle_beta 107.519(1)
_cell_angle_gamma 90.00
_cell_formula_units_Z 8
_cell_length_a 26.7841(7)
_cell_length_b 6.5724(2)
_cell_length_c 33.4388(9)
_cell_measurement_reflns_used 5787
_cell_measurement_temperature 223(2)
_cell_measurement_theta_max 27.88
_cell_measurement_theta_min 4.08
_cell_volume 5613.4(3)
_computing_cell_refinement 'Collect (Nonius B.V., 1998)'
_computing_data_collection 'Collect (Nonius B.V., 1998)'
_computing_data_reduction 'Denzo-SMN (Otwinowski & Minor, 1997)'
_computing_molecular_graphics 'XP (BrukerAXS, 2000)'
_computing_publication_material 'SHELXL-97 (Sheldrick, 1997)'
_computing_structure_refinement 'SHELXL-97 (Sheldrick, 1997)'
_computing_structure_solution 'SHELXS-97 (Sheldrick, 1990)'
_diffrn_ambient_temperature 223(2)
_diffrn_measured_fraction_theta_full 0.965
_diffrn_measured_fraction_theta_max 0.965
_diffrn_measurement_device_type 'Nonius KappaCCD'
_diffrn_measurement_method '\w and \f scans'
_diffrn_radiation_monochromator graphite
_diffrn_radiation_source 'rotating anode Nonius FR591'
_diffrn_radiation_type MoK\a
_diffrn_radiation_wavelength 0.71073
_diffrn_reflns_av_R_equivalents 0.071
_diffrn_reflns_av_sigmaI/netI 0.0541
_diffrn_reflns_limit_h_max 34
_diffrn_reflns_limit_h_min -34
_diffrn_reflns_limit_k_max 7
_diffrn_reflns_limit_k_min -8
_diffrn_reflns_limit_l_max 43
_diffrn_reflns_limit_l_min -43
_diffrn_reflns_number 21439
_diffrn_reflns_theta_full 27.75
_diffrn_reflns_theta_max 27.75
_diffrn_reflns_theta_min 4.08
_exptl_absorpt_coefficient_mu 0.248
_exptl_absorpt_correction_T_max 0.9975
_exptl_absorpt_correction_T_min 0.9292
_exptl_absorpt_correction_type multi-scan
_exptl_absorpt_process_details 'Denzo (Otwinowski, Borek, Majewski & Minor, 2003)'
_exptl_crystal_colour colourless
_exptl_crystal_density_diffrn 1.416
_exptl_crystal_density_method 'not measured'
_exptl_crystal_description needle
_exptl_crystal_F_000 2448
_exptl_crystal_size_max 0.30
_exptl_crystal_size_mid 0.05
_exptl_crystal_size_min 0.01
_refine_diff_density_max 0.343
_refine_diff_density_min -0.322
_refine_diff_density_rms 0.066
_refine_ls_extinction_method none
_refine_ls_goodness_of_fit_ref 1.058
_refine_ls_hydrogen_treatment constr
_refine_ls_matrix_type full
_refine_ls_number_parameters 351
_refine_ls_number_reflns 6379
_refine_ls_number_restraints 0
_refine_ls_restrained_S_all 1.058
_refine_ls_R_factor_all 0.1060
_refine_ls_R_factor_gt 0.0682
_refine_ls_shift/su_max 0.000
_refine_ls_shift/su_mean 0.000
_refine_ls_structure_factor_coef Fsqd
_refine_ls_weighting_details 'calc w=1/[\s^2^(Fo^2^)+(0.0293P)^2^+23.8502P] where P=(Fo^2^+2Fc^2^)/3'
_refine_ls_weighting_scheme calc
_refine_ls_wR_factor_gt 0.1332
_refine_ls_wR_factor_ref 0.1565
_reflns_number_gt 4407
_reflns_number_total 6379
_reflns_threshold_expression >2sigma(I)
_cod_data_source_file b927221f.txt
_cod_data_source_block erk5211
_cod_original_sg_symbol_H-M C2/c
_cod_database_code 7105482

loop_
_symmetry_equiv_pos_as_xyz
'x, y, z'
'-x, y, -z+1/2'
'x+1/2, y+1/2, z'
'-x+1/2, y+1/2, -z+1/2'
'-x, -y, -z'
'x, -y, z-1/2'
'-x+1/2, -y+1/2, -z'
'x+1/2, -y+1/2, z-1/2'

loop_
_atom_site_label
_atom_site_type_symbol
_atom_site_fract_x
_atom_site_fract_y
_atom_site_fract_z
_atom_site_U_iso_or_equiv
_atom_site_adp_type
_atom_site_occupancy
_atom_site_symmetry_multiplicity
_atom_site_calc_flag
_atom_site_refinement_flags
_atom_site_disorder_assembly
_atom_site_disorder_group
Si1 Si 0.41361(4) 0.13981(16) 0.17240(3) 0.0374(2) Uani 1 1 d . . .
C11 C 0.43319(17) 0.3480(7) 0.21189(13) 0.0619(12) Uani 1 1 d . . .
H11A H 0.4659 0.4075 0.2108 0.093 Uiso 1 1 calc R . .
H11B H 0.4377 0.2931 0.2397 0.093 Uiso 1 1 calc R . .
H11C H 0.4062 0.4517 0.2058 0.093 Uiso 1 1 calc R . .
C12 C 0.46082(15) -0.0759(7) 0.18581(13) 0.0562(11) Uani 1 1 d . . .
H12A H 0.4498 -0.1816 0.1647 0.084 Uiso 1 1 calc R . .
H12B H 0.4619 -0.1305 0.2130 0.084 Uiso 1 1 calc R . .
H12C H 0.4954 -0.0281 0.1867 0.084 Uiso 1 1 calc R . .
C2 C 0.34229(13) 0.0692(5) 0.16168(10) 0.0343(7) Uani 1 1 d . . .
Si21 Si 0.31717(4) -0.05397(17) 0.20244(3) 0.0413(2) Uani 1 1 d . . .
C22 C 0.37310(18) -0.0952(8) 0.25111(12) 0.0676(13) Uani 1 1 d . . .
H22A H 0.3604 -0.1595 0.2723 0.101 Uiso 1 1 calc R . .
H22B H 0.3889 0.0348 0.2615 0.101 Uiso 1 1 calc R . .
H22C H 0.3990 -0.1821 0.2448 0.101 Uiso 1 1 calc R . .
C23 C 0.26903(19) 0.1107(7) 0.21773(14) 0.0670(13) Uani 1 1 d . . .
H23A H 0.2469 0.1793 0.1931 0.100 Uiso 1 1 calc R . .
H23B H 0.2877 0.2109 0.2380 0.100 Uiso 1 1 calc R . .
H23C H 0.2476 0.0272 0.2300 0.100 Uiso 1 1 calc R . .
C24 C 0.29135(18) -0.3115(7) 0.18463(14) 0.0613(11) Uani 1 1 d . . .
H24A H 0.2576 -0.2991 0.1634 0.092 Uiso 1 1 calc R . .
H24B H 0.2874 -0.3881 0.2083 0.092 Uiso 1 1 calc R . .
H24C H 0.3156 -0.3817 0.1729 0.092 Uiso 1 1 calc R . .
C3 C 0.31680(13) 0.1278(5) 0.12143(10) 0.0351(7) Uani 1 1 d . . .
Si31 Si 0.24563(4) 0.12237(17) 0.08790(3) 0.0404(2) Uani 1 1 d . . .
C32 C 0.24235(18) -0.0128(9) 0.03835(14) 0.0743(15) Uani 1 1 d . . .
H32A H 0.2067 -0.0094 0.0198 0.111 Uiso 1 1 calc R . .
H32B H 0.2532 -0.1531 0.0445 0.111 Uiso 1 1 calc R . .
H32C H 0.2654 0.0534 0.0249 0.111 Uiso 1 1 calc R . .
C33 C 0.19736(16) -0.0037(9) 0.11004(14) 0.0757(16) Uani 1 1 d . . .
H33A H 0.1623 0.0140 0.0909 0.114 Uiso 1 1 calc R . .
H33B H 0.1993 0.0572 0.1369 0.114 Uiso 1 1 calc R . .
H33C H 0.2053 -0.1477 0.1138 0.114 Uiso 1 1 calc R . .
C34 C 0.2263(2) 0.3915(8) 0.07582(17) 0.0819(16) Uani 1 1 d . . .
H34A H 0.2511 0.4570 0.0639 0.123 Uiso 1 1 calc R . .
H34B H 0.2263 0.4612 0.1014 0.123 Uiso 1 1 calc R . .
H34C H 0.1916 0.3971 0.0559 0.123 Uiso 1 1 calc R . .
C4 C 0.35155(13) 0.2197(5) 0.09874(10) 0.0372(8) Uani 1 1 d . . .
H4 H 0.3373 0.2636 0.0709 0.045 Uiso 1 1 calc R . .
C5 C 0.40364(13) 0.2398(6) 0.11832(10) 0.0385(8) Uani 1 1 d . . .
B1 B 0.44194(16) 0.3113(6) 0.09559(12) 0.0386(9) Uani 1 1 d . . .
C51 C 0.50193(13) 0.2509(6) 0.11369(10) 0.0379(8) Uani 1 1 d . . .
C52 C 0.52204(14) 0.0665(6) 0.10650(11) 0.0424(8) Uani 1 1 d . . .
F52 F 0.49022(9) -0.0724(4) 0.08198(8) 0.0643(7) Uani 1 1 d . . .
C53 C 0.57435(15) 0.0156(6) 0.12289(12) 0.0472(9) Uani 1 1 d . . .
F53 F 0.59216(10) -0.1643(4) 0.11409(9) 0.0703(7) Uani 1 1 d . . .
C54 C 0.60785(14) 0.1515(7) 0.14816(12) 0.0487(10) Uani 1 1 d . . .
F54 F 0.65868(8) 0.1035(4) 0.16437(8) 0.0694(7) Uani 1 1 d . . .
C55 C 0.58973(15) 0.3353(7) 0.15674(11) 0.0479(9) Uani 1 1 d . . .
F55 F 0.62244(10) 0.4680(5) 0.18226(8) 0.0779(8) Uani 1 1 d . . .
C56 C 0.53770(14) 0.3822(6) 0.13936(11) 0.0432(8) Uani 1 1 d . . .
F56 F 0.52050(9) 0.5646(4) 0.14844(8) 0.0642(7) Uani 1 1 d . . .
C61 C 0.42518(13) 0.4514(6) 0.05523(10) 0.0369(7) Uani 1 1 d . . .
C62 C 0.39939(13) 0.6337(6) 0.05446(10) 0.0389(8) Uani 1 1 d . . .
F62 F 0.38453(9) 0.6933(4) 0.08765(6) 0.0546(6) Uani 1 1 d . . .
C63 C 0.38949(14) 0.7679(6) 0.02129(11) 0.0418(8) Uani 1 1 d . . .
F63 F 0.36630(10) 0.9474(4) 0.02249(7) 0.0622(6) Uani 1 1 d . . .
C64 C 0.40459(14) 0.7186(6) -0.01326(11) 0.0444(9) Uani 1 1 d . . .
F64 F 0.39554(9) 0.8482(4) -0.04558(7) 0.0644(7) Uani 1 1 d . . .
C65 C 0.42884(14) 0.5366(6) -0.01447(10) 0.0439(9) Uani 1 1 d . . .
F65 F 0.44285(9) 0.4855(4) -0.04866(7) 0.0619(7) Uani 1 1 d . . .
C66 C 0.43916(14) 0.4077(6) 0.01929(11) 0.0417(8) Uani 1 1 d . . .
F66 F 0.46422(9) 0.2317(4) 0.01725(7) 0.0559(6) Uani 1 1 d . . .

loop_
_atom_site_aniso_label
_atom_site_aniso_U_11
_atom_site_aniso_U_22
_atom_site_aniso_U_33
_atom_site_aniso_U_23
_atom_site_aniso_U_13
_atom_site_aniso_U_12
Si1 0.0307(5) 0.0469(6) 0.0330(5) 0.0057(4) 0.0069(4) 0.0016(4)
C11 0.054(3) 0.071(3) 0.052(2) -0.009(2) 0.0035(19) -0.012(2)
C12 0.046(2) 0.072(3) 0.052(2) 0.015(2) 0.0164(18) 0.018(2)
C2 0.0353(18) 0.0379(18) 0.0309(16) 0.0009(14) 0.0116(13) -0.0011(14)
Si21 0.0448(6) 0.0477(6) 0.0348(5) 0.0041(4) 0.0171(4) -0.0022(5)
C22 0.074(3) 0.091(4) 0.036(2) 0.013(2) 0.013(2) -0.005(3)
C23 0.083(3) 0.067(3) 0.069(3) -0.002(2) 0.049(3) 0.006(3)
C24 0.062(3) 0.053(2) 0.073(3) 0.008(2) 0.026(2) -0.005(2)
C3 0.0315(17) 0.0401(18) 0.0337(17) 0.0009(14) 0.0098(13) 0.0011(14)
Si31 0.0298(5) 0.0528(6) 0.0364(5) 0.0011(4) 0.0065(4) -0.0008(4)
C32 0.060(3) 0.104(4) 0.057(3) -0.028(3) 0.016(2) -0.017(3)
C33 0.038(2) 0.123(5) 0.065(3) 0.018(3) 0.013(2) -0.014(3)
C34 0.065(3) 0.068(3) 0.090(4) 0.002(3) -0.011(3) 0.017(3)
C4 0.0351(18) 0.0416(19) 0.0369(17) 0.0069(15) 0.0138(14) 0.0025(15)
C5 0.0329(19) 0.045(2) 0.0368(18) 0.0079(15) 0.0097(14) 0.0010(15)
B1 0.034(2) 0.042(2) 0.038(2) -0.0007(17) 0.0092(16) 0.0002(17)
C51 0.0310(18) 0.045(2) 0.0385(18) 0.0068(15) 0.0111(14) -0.0030(15)
C52 0.0326(19) 0.049(2) 0.045(2) -0.0004(17) 0.0120(15) -0.0036(16)
F52 0.0516(14) 0.0530(14) 0.0810(17) -0.0124(13) 0.0091(12) -0.0073(12)
C53 0.043(2) 0.047(2) 0.056(2) 0.0079(18) 0.0218(18) 0.0062(17)
F53 0.0567(15) 0.0607(16) 0.097(2) -0.0011(14) 0.0279(14) 0.0154(13)
C54 0.0274(19) 0.071(3) 0.050(2) 0.013(2) 0.0143(16) 0.0011(18)
F54 0.0298(12) 0.100(2) 0.0764(16) 0.0187(15) 0.0137(11) 0.0086(13)
C55 0.038(2) 0.063(3) 0.040(2) -0.0034(18) 0.0086(16) -0.0090(19)
F55 0.0495(15) 0.099(2) 0.0769(17) -0.0251(16) 0.0063(13) -0.0188(15)
C56 0.0336(19) 0.054(2) 0.046(2) 0.0003(17) 0.0177(15) -0.0003(17)
F56 0.0563(15) 0.0586(15) 0.0790(17) -0.0179(13) 0.0223(13) 0.0010(12)
C61 0.0298(17) 0.049(2) 0.0320(16) 0.0025(15) 0.0095(13) -0.0063(15)
C62 0.0360(19) 0.050(2) 0.0313(17) -0.0010(15) 0.0111(14) -0.0010(16)
F62 0.0646(15) 0.0613(14) 0.0432(12) 0.0034(11) 0.0242(11) 0.0115(12)
C63 0.0348(19) 0.046(2) 0.0420(19) 0.0045(16) 0.0078(15) 0.0012(16)
F63 0.0723(17) 0.0573(14) 0.0568(14) 0.0119(12) 0.0192(12) 0.0194(13)
C64 0.036(2) 0.061(2) 0.0337(18) 0.0089(17) 0.0073(15) -0.0050(18)
F64 0.0653(16) 0.0821(18) 0.0455(13) 0.0261(12) 0.0162(11) 0.0086(14)
C65 0.036(2) 0.065(2) 0.0320(17) 0.0004(17) 0.0125(14) -0.0018(18)
F65 0.0583(15) 0.0930(19) 0.0411(12) 0.0002(12) 0.0252(11) 0.0025(14)
C66 0.0349(19) 0.049(2) 0.0434(19) -0.0003(16) 0.0148(15) -0.0008(16)
F66 0.0626(15) 0.0565(14) 0.0547(13) 0.0000(11) 0.0269(11) 0.0099(12)

loop_
_atom_type_symbol
_atom_type_description
_atom_type_scat_dispersion_real
_atom_type_scat_dispersion_imag
_atom_type_scat_source
C C 0.0033 0.0016 'International Tables Vol C Tables 4.2.6.8 and 6.1.1.4'
H H 0.0000 0.0000 'International Tables Vol C Tables 4.2.6.8 and 6.1.1.4'
B B 0.0013 0.0007 'International Tables Vol C Tables 4.2.6.8 and 6.1.1.4'
F F 0.0171 0.0103 'International Tables Vol C Tables 4.2.6.8 and 6.1.1.4'
Si Si 0.0817 0.0704 'International Tables Vol C Tables 4.2.6.8 and 6.1.1.4'

loop_
_geom_angle_atom_site_label_1
_geom_angle_atom_site_label_2
_geom_angle_atom_site_label_3
_geom_angle
_geom_angle_site_symmetry_1
_geom_angle_site_symmetry_3
_geom_angle_publ_flag
C12 Si1 C11 111.3(2) . . ?
C12 Si1 C5 112.96(17) . . ?
C11 Si1 C5 110.85(19) . . ?
C12 Si1 C2 115.62(18) . . ?
C11 Si1 C2 111.51(18) . . ?
C5 Si1 C2 93.49(15) . . ?
C3 C2 Si21 130.9(3) . . ?
C3 C2 Si1 107.1(2) . . ?
Si21 C2 Si1 122.05(17) . . ?
C24 Si21 C23 113.2(2) . . ?
C24 Si21 C22 105.7(2) . . ?
C23 Si21 C22 106.5(2) . . ?
C24 Si21 C2 109.92(18) . . ?
C23 Si21 C2 112.13(18) . . ?
C22 Si21 C2 109.04(18) . . ?
C2 C3 C4 114.2(3) . . ?
C2 C3 Si31 133.7(3) . . ?
C4 C3 Si31 112.1(2) . . ?
C34 Si31 C32 109.1(3) . . ?
C34 Si31 C33 109.2(3) . . ?
C32 Si31 C33 106.8(2) . . ?
C34 Si31 C3 105.97(19) . . ?
C32 Si31 C3 107.77(18) . . ?
C33 Si31 C3 117.80(18) . . ?
C5 C4 C3 120.1(3) . . ?
C4 C5 B1 122.6(3) . . ?
C4 C5 Si1 105.1(2) . . ?
B1 C5 Si1 132.1(3) . . ?
C5 B1 C61 123.0(3) . . ?
C5 B1 C51 119.3(3) . . ?
C61 B1 C51 117.7(3) . . ?
C52 C51 C56 115.1(3) . . ?
C52 C51 B1 123.9(3) . . ?
C56 C51 B1 120.9(3) . . ?
F52 C52 C51 119.6(3) . . ?
F52 C52 C53 117.2(3) . . ?
C51 C52 C53 123.1(4) . . ?
F53 C53 C54 120.2(3) . . ?
F53 C53 C52 120.7(4) . . ?
C54 C53 C52 119.1(4) . . ?
F54 C54 C53 119.6(4) . . ?
F54 C54 C55 120.3(4) . . ?
C53 C54 C55 120.1(3) . . ?
F55 C55 C54 120.2(4) . . ?
F55 C55 C56 120.5(4) . . ?
C54 C55 C56 119.3(4) . . ?
F56 C56 C55 118.4(3) . . ?
F56 C56 C51 118.3(3) . . ?
C55 C56 C51 123.3(4) . . ?
C62 C61 C66 115.2(3) . . ?
C62 C61 B1 122.2(3) . . ?
C66 C61 B1 122.4(3) . . ?
F62 C62 C63 116.4(3) . . ?
F62 C62 C61 120.6(3) . . ?
C63 C62 C61 123.0(3) . . ?
F63 C63 C64 119.3(3) . . ?
F63 C63 C62 121.2(3) . . ?
C64 C63 C62 119.5(3) . . ?
F64 C64 C65 120.3(3) . . ?
F64 C64 C63 120.1(4) . . ?
C65 C64 C63 119.6(3) . . ?
F65 C65 C64 119.9(3) . . ?
F65 C65 C66 120.4(4) . . ?
C64 C65 C66 119.7(3) . . ?
F66 C66 C65 117.9(3) . . ?
F66 C66 C61 119.2(3) . . ?
C65 C66 C61 122.9(4) . . ?

loop_
_geom_bond_atom_site_label_1
_geom_bond_atom_site_label_2
_geom_bond_distance
_geom_bond_site_symmetry_2
_geom_bond_publ_flag
Si1 C12 1.862(4) . ?
Si1 C11 1.864(4) . ?
Si1 C5 1.866(3) . ?
Si1 C2 1.892(3) . ?
C2 C3 1.368(4) . ?
C2 Si21 1.876(3) . ?
Si21 C24 1.857(4) . ?
Si21 C23 1.869(4) . ?
Si21 C22 1.870(4) . ?
C3 C4 1.494(4) . ?
C3 Si31 1.899(3) . ?
Si31 C34 1.853(5) . ?
Si31 C32 1.859(4) . ?
Si31 C33 1.866(4) . ?
C4 C5 1.357(5) . ?
C5 B1 1.523(5) . ?
B1 C61 1.583(5) . ?
B1 C51 1.588(5) . ?
C51 C52 1.377(5) . ?
C51 C56 1.380(5) . ?
C52 F52 1.346(4) . ?
C52 C53 1.383(5) . ?
C53 F53 1.340(4) . ?
C53 C54 1.364(6) . ?
C54 F54 1.343(4) . ?
C54 C55 1.364(6) . ?
C55 F55 1.344(4) . ?
C55 C56 1.374(5) . ?
C56 F56 1.351(4) . ?
C61 C62 1.379(5) . ?
C61 C66 1.392(5) . ?
C62 F62 1.345(4) . ?
C62 C63 1.379(5) . ?
C63 F63 1.340(4) . ?
C63 C64 1.373(5) . ?
C64 F64 1.340(4) . ?
C64 C65 1.367(6) . ?
C65 F65 1.348(4) . ?
C65 C66 1.371(5) . ?
C66 F66 1.350(4) . ?

loop_
_geom_torsion_atom_site_label_1
_geom_torsion_atom_site_label_2
_geom_torsion_atom_site_label_3
_geom_torsion_atom_site_label_4
_geom_torsion
_geom_torsion_site_symmetry_1
_geom_torsion_site_symmetry_2
_geom_torsion_site_symmetry_3
_geom_torsion_site_symmetry_4
_geom_torsion_publ_flag
C12 Si1 C2 C3 -119.6(3) . . . . ?
C11 Si1 C2 C3 112.0(3) . . . . ?
C5 Si1 C2 C3 -2.0(3) . . . . ?
C12 Si1 C2 Si21 61.3(3) . . . . ?
C11 Si1 C2 Si21 -67.1(3) . . . . ?
C5 Si1 C2 Si21 178.9(2) . . . . ?
C3 C2 Si21 C24 64.2(4) . . . . ?
Si1 C2 Si21 C24 -116.9(2) . . . . ?
C3 C2 Si21 C23 -62.7(4) . . . . ?
Si1 C2 Si21 C23 116.2(2) . . . . ?
C3 C2 Si21 C22 179.7(4) . . . . ?
Si1 C2 Si21 C22 -1.5(3) . . . . ?
Si21 C2 C3 C4 -179.3(3) . . . . ?
Si1 C2 C3 C4 1.7(4) . . . . ?
Si21 C2 C3 Si31 2.1(6) . . . . ?
Si1 C2 C3 Si31 -177.0(2) . . . . ?
C2 C3 Si31 C34 117.1(4) . . . . ?
C4 C3 Si31 C34 -61.6(3) . . . . ?
C2 C3 Si31 C32 -126.2(4) . . . . ?
C4 C3 Si31 C32 55.1(3) . . . . ?
C2 C3 Si31 C33 -5.4(5) . . . . ?
C4 C3 Si31 C33 175.9(3) . . . . ?
C2 C3 C4 C5 -0.3(5) . . . . ?
Si31 C3 C4 C5 178.6(3) . . . . ?
C3 C4 C5 B1 173.4(3) . . . . ?
C3 C4 C5 Si1 -1.2(4) . . . . ?
C12 Si1 C5 C4 121.6(3) . . . . ?
C11 Si1 C5 C4 -112.8(3) . . . . ?
C2 Si1 C5 C4 1.8(3) . . . . ?
C12 Si1 C5 B1 -52.4(4) . . . . ?
C11 Si1 C5 B1 73.2(4) . . . . ?
C2 Si1 C5 B1 -172.2(4) . . . . ?
C4 C5 B1 C61 26.3(6) . . . . ?
Si1 C5 B1 C61 -160.6(3) . . . . ?
C4 C5 B1 C51 -156.0(4) . . . . ?
Si1 C5 B1 C51 17.1(6) . . . . ?
C5 B1 C51 C52 82.1(5) . . . . ?
C61 B1 C51 C52 -100.1(4) . . . . ?
C5 B1 C51 C56 -95.9(4) . . . . ?
C61 B1 C51 C56 81.9(4) . . . . ?
C56 C51 C52 F52 179.7(3) . . . . ?
B1 C51 C52 F52 1.7(5) . . . . ?
C56 C51 C52 C53 -1.2(5) . . . . ?
B1 C51 C52 C53 -179.3(3) . . . . ?
F52 C52 C53 F53 0.7(5) . . . . ?
C51 C52 C53 F53 -178.4(3) . . . . ?
F52 C52 C53 C54 -179.5(3) . . . . ?
C51 C52 C53 C54 1.4(6) . . . . ?
F53 C53 C54 F54 -0.4(6) . . . . ?
C52 C53 C54 F54 179.8(3) . . . . ?
F53 C53 C54 C55 179.4(3) . . . . ?
C52 C53 C54 C55 -0.5(6) . . . . ?
F54 C54 C55 F55 -1.5(6) . . . . ?
C53 C54 C55 F55 178.7(4) . . . . ?
F54 C54 C55 C56 179.2(3) . . . . ?
C53 C54 C55 C56 -0.6(6) . . . . ?
F55 C55 C56 F56 0.3(5) . . . . ?
C54 C55 C56 F56 179.6(3) . . . . ?
F55 C55 C56 C51 -178.5(3) . . . . ?
C54 C55 C56 C51 0.8(6) . . . . ?
C52 C51 C56 F56 -178.7(3) . . . . ?
B1 C51 C56 F56 -0.6(5) . . . . ?
C52 C51 C56 C55 0.1(5) . . . . ?
B1 C51 C56 C55 178.2(3) . . . . ?
C5 B1 C61 C62 53.6(5) . . . . ?
C51 B1 C61 C62 -124.1(4) . . . . ?
C5 B1 C61 C66 -131.8(4) . . . . ?
C51 B1 C61 C66 50.5(5) . . . . ?
C66 C61 C62 F62 -179.2(3) . . . . ?
B1 C61 C62 F62 -4.2(5) . . . . ?
C66 C61 C62 C63 -2.2(5) . . . . ?
B1 C61 C62 C63 172.8(3) . . . . ?
F62 C62 C63 F63 0.0(5) . . . . ?
C61 C62 C63 F63 -177.1(3) . . . . ?
F62 C62 C63 C64 178.7(3) . . . . ?
C61 C62 C63 C64 1.6(6) . . . . ?
F63 C63 C64 F64 -0.8(5) . . . . ?
C62 C63 C64 F64 -179.5(3) . . . . ?
F63 C63 C64 C65 179.2(3) . . . . ?
C62 C63 C64 C65 0.5(5) . . . . ?
F64 C64 C65 F65 -1.2(5) . . . . ?
C63 C64 C65 F65 178.7(3) . . . . ?
F64 C64 C65 C66 178.2(3) . . . . ?
C63 C64 C65 C66 -1.8(5) . . . . ?
F65 C65 C66 F66 1.0(5) . . . . ?
C64 C65 C66 F66 -178.5(3) . . . . ?
F65 C65 C66 C61 -179.4(3) . . . . ?
C64 C65 C66 C61 1.2(6) . . . . ?
C62 C61 C66 F66 -179.5(3) . . . . ?
B1 C61 C66 F66 5.5(5) . . . . ?
C62 C61 C66 C65 0.8(5) . . . . ?
B1 C61 C66 C65 -174.2(3) . . . . ?

loop_
_cod_related_entry_id
_cod_related_entry_database
_cod_related_entry_code
1 ChemSpider 30653202
